data_4061409
_journal_name_full Organometallics
_journal_paper_doi 10.1021/om050060j
_journal_year 2005
_chemical_formula_sum 'C45 H45 Co2 O4 P3'
_chemical_formula_weight 860.58
_space_group_IT_number 14
_symmetry_cell_setting monoclinic
_symmetry_space_group_name_Hall '-P 2yn'
_symmetry_space_group_name_H-M 'P 1 21/n 1'
_cell_angle_alpha 90.00
_cell_angle_beta 91.1690(10)
_cell_angle_gamma 90.00
_cell_formula_units_Z 4
_cell_length_a 14.0309(9)
_cell_length_b 18.7606(12)
_cell_length_c 16.4738(11)
_cell_measurement_temperature 293(2)
_cell_volume 4335.5(5)
_diffrn_ambient_temperature 293(2)
_exptl_crystal_density_diffrn 1.318
_cod_depositor_comments
;
The following automatic conversions were performed:
'_symmetry_cell_setting' value 'Monoclinic' changed to 'monoclinic'
according to '/home/saulius/struct/CIF-dictionaries/cif_core.dic'
dictionary named 'cif_core.dic' version 2.4.1 from 2010-06-29.

Automatic conversion script
Id: cif_fix_enum 1527 2010-12-29 10:47:43Z saulius 
;
_cod_original_sg_symbol_H-M 'P 21/n'
_cod_database_code 4061409

loop_
_symmetry_equiv_pos_as_xyz
'x, y, z'
'-x+1/2, y+1/2, -z+1/2'
'-x, -y, -z'
'x-1/2, -y-1/2, z-1/2'

loop_
_atom_site_label
_atom_site_type_symbol
_atom_site_fract_x
_atom_site_fract_y
_atom_site_fract_z
_atom_site_U_iso_or_equiv
_atom_site_adp_type
_atom_site_occupancy
_atom_site_symmetry_multiplicity
_atom_site_calc_flag
_atom_site_refinement_flags
_atom_site_disorder_assembly
_atom_site_disorder_group
Co1 Co -0.42149(2) 0.203738(17) 0.183246(18) 0.04092(10) Uani 1 1 d . . .
Co2 Co -0.57263(2) 0.261654(18) 0.22471(2) 0.04478(10) Uani 1 1 d . . .
P1 P -0.62863(5) 0.08525(4) 0.20415(4) 0.05039(17) Uani 1 1 d . . .
P2 P -0.33403(4) 0.29917(3) 0.21641(4) 0.04017(15) Uani 1 1 d . . .
P3 P -0.51065(4) 0.35280(3) 0.29531(4) 0.04265(15) Uani 1 1 d . . .
O1 O -0.27098(15) 0.09959(12) 0.21300(14) 0.0804(6) Uani 1 1 d . . .
O2 O -0.41327(18) 0.20281(15) 0.00567(12) 0.0919(8) Uani 1 1 d . . .
O3 O -0.76430(16) 0.25051(16) 0.28799(19) 0.1176(11) Uani 1 1 d . . .
O4 O -0.62315(18) 0.32196(14) 0.06598(14) 0.0936(8) Uani 1 1 d . . .
C1 C -0.54507(16) 0.15841(13) 0.21475(14) 0.0429(5) Uani 1 1 d . . .
C2 C -0.49732(16) 0.18695(12) 0.27963(14) 0.0401(5) Uani 1 1 d . . .
C3 C -0.47999(19) 0.17045(13) 0.36595(14) 0.0480(6) Uani 1 1 d . . .
C4 C -0.5570(3) 0.15297(18) 0.41457(18) 0.0753(9) Uani 1 1 d . . .
H4A H -0.6188 0.1530 0.3930 0.090 Uiso 1 1 calc R . .
C5 C -0.5402(4) 0.1355(2) 0.4958(2) 0.1055(14) Uani 1 1 d . . .
H5A H -0.5909 0.1229 0.5283 0.127 Uiso 1 1 calc R . .
C6 C -0.4493(4) 0.1368(2) 0.5282(2) 0.1098(15) Uani 1 1 d . . .
H6A H -0.4393 0.1261 0.5829 0.132 Uiso 1 1 calc R . .
C7 C -0.3746(3) 0.15343(19) 0.4820(2) 0.0852(10) Uani 1 1 d . . .
H7A H -0.3132 0.1536 0.5044 0.102 Uiso 1 1 calc R . .
C8 C -0.3894(2) 0.17033(15) 0.40088(16) 0.0592(7) Uani 1 1 d . . .
H8A H -0.3375 0.1818 0.3692 0.071 Uiso 1 1 calc R . .
C9 C -0.5516(2) 0.00198(15) 0.20571(19) 0.0628(7) Uani 1 1 d . . .
C10 C -0.4894(2) 0.00738(15) 0.28334(19) 0.0692(8) Uani 1 1 d . . .
H10A H -0.4486 -0.0336 0.2874 0.104 Uiso 1 1 calc R . .
H10B H -0.5296 0.0093 0.3298 0.104 Uiso 1 1 calc R . .
H10C H -0.4513 0.0498 0.2813 0.104 Uiso 1 1 calc R . .
C11 C -0.6167(2) -0.06353(17) 0.2171(3) 0.0957(12) Uani 1 1 d . . .
H11A H -0.5786 -0.1061 0.2182 0.144 Uiso 1 1 calc R . .
H11B H -0.6623 -0.0661 0.1730 0.144 Uiso 1 1 calc R . .
H11C H -0.6497 -0.0591 0.2674 0.144 Uiso 1 1 calc R . .
C12 C -0.4874(2) -0.0092(2) 0.1330(2) 0.0893(11) Uani 1 1 d . . .
H12A H -0.4517 -0.0524 0.1402 0.134 Uiso 1 1 calc R . .
H12B H -0.4442 0.0303 0.1289 0.134 Uiso 1 1 calc R . .
H12C H -0.5258 -0.0124 0.0843 0.134 Uiso 1 1 calc R . .
C13 C -0.6886(2) 0.09544(17) 0.10035(18) 0.0693(8) Uani 1 1 d . . .
C14 C -0.7687(2) 0.15018(19) 0.1119(2) 0.0855(10) Uani 1 1 d . . .
H14A H -0.8021 0.1575 0.0612 0.128 Uiso 1 1 calc R . .
H14B H -0.7417 0.1945 0.1303 0.128 Uiso 1 1 calc R . .
H14C H -0.8123 0.1327 0.1514 0.128 Uiso 1 1 calc R . .
C15 C -0.6234(3) 0.1205(2) 0.03329(19) 0.0918(11) Uani 1 1 d . . .
H15A H -0.6594 0.1244 -0.0167 0.138 Uiso 1 1 calc R . .
H15B H -0.5727 0.0868 0.0269 0.138 Uiso 1 1 calc R . .
H15C H -0.5971 0.1662 0.0474 0.138 Uiso 1 1 calc R . .
C16 C -0.7369(3) 0.0249(2) 0.0763(2) 0.0974(12) Uani 1 1 d . . .
H16A H -0.7677 0.0300 0.0240 0.146 Uiso 1 1 calc R . .
H16B H -0.7835 0.0127 0.1159 0.146 Uiso 1 1 calc R . .
H16C H -0.6899 -0.0121 0.0738 0.146 Uiso 1 1 calc R . .
C17 C -0.33074(19) 0.13966(15) 0.20095(16) 0.0522(6) Uani 1 1 d . . .
C18 C -0.41985(19) 0.20497(16) 0.07434(17) 0.0574(7) Uani 1 1 d . . .
C19 C -0.6887(2) 0.25563(16) 0.2650(2) 0.0684(8) Uani 1 1 d . . .
C20 C -0.6028(2) 0.29908(16) 0.12788(19) 0.0631(7) Uani 1 1 d . . .
C21 C -0.32416(18) 0.37460(13) 0.14612(14) 0.0466(6) Uani 1 1 d . . .
C22 C -0.3870(2) 0.38208(17) 0.08134(17) 0.0656(8) Uani 1 1 d . . .
H22A H -0.4320 0.3467 0.0706 0.079 Uiso 1 1 calc R . .
C23 C -0.3837(3) 0.44189(19) 0.03208(19) 0.0848(10) Uani 1 1 d . . .
H23A H -0.4276 0.4472 -0.0106 0.102 Uiso 1 1 calc R . .
C24 C -0.3161(3) 0.49312(19) 0.0461(2) 0.0891(11) Uani 1 1 d . . .
H24A H -0.3136 0.5329 0.0126 0.107 Uiso 1 1 calc R . .
C25 C -0.2521(3) 0.48611(17) 0.1092(2) 0.0784(9) Uani 1 1 d . . .
H25A H -0.2058 0.5208 0.1183 0.094 Uiso 1 1 calc R . .
C26 C -0.2564(2) 0.42760(15) 0.15912(17) 0.0617(7) Uani 1 1 d . . .
H26A H -0.2131 0.4234 0.2024 0.074 Uiso 1 1 calc R . .
C27 C -0.20869(16) 0.28373(12) 0.24438(15) 0.0438(6) Uani 1 1 d . . .
C28 C -0.1459(2) 0.26937(16) 0.18320(19) 0.0646(8) Uani 1 1 d . . .
H28A H -0.1679 0.2683 0.1296 0.077 Uiso 1 1 calc R . .
C29 C -0.0503(2) 0.25645(17) 0.2008(3) 0.0784(10) Uani 1 1 d . . .
H29A H -0.0085 0.2471 0.1590 0.094 Uiso 1 1 calc R . .
C30 C -0.0178(2) 0.25748(16) 0.2792(3) 0.0774(10) Uani 1 1 d . . .
H30A H 0.0466 0.2499 0.2910 0.093 Uiso 1 1 calc R . .
C31 C -0.0789(2) 0.26949(19) 0.3398(2) 0.0810(10) Uani 1 1 d . . .
H31A H -0.0568 0.2687 0.3934 0.097 Uiso 1 1 calc R . .
C32 C -0.1747(2) 0.28310(16) 0.32285(19) 0.0649(8) Uani 1 1 d . . .
H32A H -0.2160 0.2918 0.3652 0.078 Uiso 1 1 calc R . .
C33 C -0.54593(18) 0.36733(14) 0.40102(15) 0.0482(6) Uani 1 1 d . . .
C34 C -0.6357(3) 0.3526(2) 0.4248(2) 0.0899(11) Uani 1 1 d . . .
H34A H -0.6792 0.3335 0.3875 0.108 Uiso 1 1 calc R . .
C35 C -0.6640(3) 0.3653(2) 0.5033(2) 0.0977(13) Uani 1 1 d . . .
H35A H -0.7263 0.3552 0.5175 0.117 Uiso 1 1 calc R . .
C36 C -0.6040(3) 0.3917(2) 0.5588(2) 0.0806(10) Uani 1 1 d . . .
H36A H -0.6227 0.3978 0.6121 0.097 Uiso 1 1 calc R . .
C37 C -0.5157(3) 0.4093(3) 0.5364(2) 0.145(2) Uani 1 1 d . . .
H37A H -0.4735 0.4300 0.5738 0.174 Uiso 1 1 calc R . .
C38 C -0.4872(3) 0.3966(3) 0.4572(2) 0.136(2) Uani 1 1 d . . .
H38A H -0.4255 0.4088 0.4427 0.163 Uiso 1 1 calc R . .
C39 C -0.52890(18) 0.44234(13) 0.25318(14) 0.0458(6) Uani 1 1 d . . .
C40 C -0.6186(2) 0.45719(16) 0.21992(17) 0.0610(7) Uani 1 1 d . . .
H40A H -0.6649 0.4217 0.2180 0.073 Uiso 1 1 calc R . .
C41 C -0.6398(2) 0.52433(18) 0.1896(2) 0.0743(9) Uani 1 1 d . . .
H41A H -0.7005 0.5341 0.1687 0.089 Uiso 1 1 calc R . .
C42 C -0.5715(3) 0.57619(17) 0.1902(2) 0.0770(9) Uani 1 1 d . . .
H42A H -0.5859 0.6212 0.1697 0.092 Uiso 1 1 calc R . .
C43 C -0.4820(2) 0.56229(16) 0.22086(19) 0.0742(9) Uani 1 1 d . . .
H43A H -0.4352 0.5974 0.2199 0.089 Uiso 1 1 calc R . .
C44 C -0.4614(2) 0.49574(14) 0.25337(18) 0.0624(7) Uani 1 1 d . . .
H44A H -0.4011 0.4870 0.2756 0.075 Uiso 1 1 calc R . .
C45 C -0.38136(16) 0.34194(13) 0.30707(14) 0.0423(5) Uani 1 1 d . . .
H45A H -0.3669 0.3129 0.3545 0.051 Uiso 1 1 calc R . .
H45B H -0.3516 0.3882 0.3149 0.051 Uiso 1 1 calc R . .

loop_
_atom_site_aniso_label
_atom_site_aniso_U_11
_atom_site_aniso_U_22
_atom_site_aniso_U_33
_atom_site_aniso_U_23
_atom_site_aniso_U_13
_atom_site_aniso_U_12
Co1 0.03234(17) 0.0499(2) 0.04047(17) -0.00238(14) 0.00016(13) -0.00136(14)
Co2 0.03034(17) 0.0516(2) 0.0522(2) -0.00167(15) -0.00376(14) 0.00107(14)
P1 0.0385(4) 0.0528(4) 0.0597(4) -0.0037(3) -0.0026(3) -0.0064(3)
P2 0.0310(3) 0.0498(4) 0.0397(3) -0.0010(3) 0.0001(3) -0.0010(3)
P3 0.0331(3) 0.0497(4) 0.0451(3) -0.0011(3) 0.0004(3) 0.0048(3)
O1 0.0535(13) 0.0810(15) 0.1074(17) 0.0186(13) 0.0157(12) 0.0224(12)
O2 0.0842(17) 0.147(2) 0.0448(12) -0.0117(13) 0.0022(11) -0.0045(15)
O3 0.0409(13) 0.150(3) 0.163(3) -0.051(2) 0.0288(16) -0.0148(15)
O4 0.0929(18) 0.1113(19) 0.0749(14) 0.0241(14) -0.0363(14) -0.0008(14)
C1 0.0332(12) 0.0484(14) 0.0471(13) -0.0013(11) 0.0002(10) -0.0009(10)
C2 0.0299(12) 0.0447(13) 0.0457(13) -0.0014(10) 0.0032(10) -0.0009(10)
C3 0.0560(16) 0.0463(14) 0.0418(13) -0.0030(11) 0.0021(12) 0.0030(12)
C4 0.076(2) 0.091(2) 0.0599(18) 0.0054(16) 0.0215(17) 0.0009(18)
C5 0.132(4) 0.120(3) 0.066(2) 0.019(2) 0.041(3) 0.003(3)
C6 0.162(5) 0.121(4) 0.046(2) 0.010(2) -0.006(3) 0.029(3)
C7 0.103(3) 0.092(3) 0.0598(19) 0.0000(18) -0.025(2) 0.015(2)
C8 0.0649(18) 0.0595(17) 0.0527(15) 0.0002(13) -0.0113(14) 0.0039(14)
C9 0.0519(17) 0.0498(16) 0.087(2) -0.0113(14) 0.0022(15) 0.0005(13)
C10 0.0583(18) 0.0588(18) 0.090(2) 0.0034(16) -0.0021(16) 0.0090(15)
C11 0.076(2) 0.0502(19) 0.160(4) -0.001(2) -0.012(2) -0.0106(17)
C12 0.078(2) 0.086(2) 0.104(3) -0.029(2) 0.011(2) 0.0142(19)
C13 0.0614(19) 0.079(2) 0.0665(18) -0.0044(16) -0.0163(15) -0.0177(16)
C14 0.061(2) 0.091(2) 0.102(3) 0.006(2) -0.0352(19) -0.0069(18)
C15 0.098(3) 0.117(3) 0.0591(19) -0.0039(19) -0.0167(19) -0.020(2)
C16 0.092(3) 0.094(3) 0.105(3) -0.015(2) -0.039(2) -0.028(2)
C17 0.0390(14) 0.0603(17) 0.0576(16) 0.0032(13) 0.0084(12) -0.0050(13)
C18 0.0426(15) 0.0766(19) 0.0528(16) -0.0069(14) -0.0027(13) -0.0026(13)
C19 0.0415(17) 0.072(2) 0.092(2) -0.0180(17) 0.0026(16) -0.0012(14)
C20 0.0498(17) 0.0697(19) 0.0693(18) 0.0004(16) -0.0144(15) 0.0018(14)
C21 0.0434(14) 0.0514(15) 0.0451(13) 0.0025(11) 0.0041(11) -0.0016(12)
C22 0.0675(19) 0.0706(19) 0.0585(16) 0.0112(15) -0.0077(15) -0.0099(15)
C23 0.101(3) 0.088(2) 0.065(2) 0.0232(18) -0.0215(19) 0.001(2)
C24 0.115(3) 0.071(2) 0.081(2) 0.0274(18) -0.004(2) -0.014(2)
C25 0.090(2) 0.066(2) 0.079(2) 0.0146(17) -0.0016(19) -0.0203(18)
C26 0.0598(18) 0.0621(18) 0.0629(17) 0.0071(14) -0.0047(14) -0.0090(14)
C27 0.0299(12) 0.0434(13) 0.0581(15) -0.0020(11) -0.0007(11) -0.0015(10)
C28 0.0461(16) 0.078(2) 0.0701(18) -0.0002(15) 0.0084(14) 0.0065(14)
C29 0.0431(17) 0.074(2) 0.119(3) 0.002(2) 0.0267(19) 0.0050(15)
C30 0.0352(16) 0.0562(18) 0.140(3) 0.002(2) -0.012(2) 0.0008(13)
C31 0.0519(19) 0.097(3) 0.093(2) -0.013(2) -0.0271(18) 0.0107(17)
C32 0.0426(15) 0.084(2) 0.0677(18) -0.0157(16) -0.0103(14) 0.0092(14)
C33 0.0413(14) 0.0577(16) 0.0457(13) -0.0008(12) 0.0029(11) 0.0094(12)
C34 0.070(2) 0.127(3) 0.073(2) -0.024(2) 0.0211(18) -0.033(2)
C35 0.087(3) 0.126(3) 0.082(2) -0.020(2) 0.044(2) -0.032(2)
C36 0.076(2) 0.115(3) 0.0517(17) 0.0034(18) 0.0154(17) 0.020(2)
C37 0.066(3) 0.304(7) 0.065(2) -0.067(3) 0.005(2) 0.002(3)
C38 0.052(2) 0.283(6) 0.074(2) -0.063(3) 0.0159(19) -0.023(3)
C39 0.0459(14) 0.0491(14) 0.0425(13) -0.0019(11) 0.0037(11) 0.0072(12)
C40 0.0488(16) 0.0641(18) 0.0699(18) 0.0091(14) -0.0007(14) 0.0096(13)
C41 0.065(2) 0.073(2) 0.085(2) 0.0074(18) -0.0078(17) 0.0228(17)
C42 0.099(3) 0.0538(18) 0.078(2) 0.0043(16) -0.008(2) 0.0161(18)
C43 0.085(2) 0.0496(17) 0.088(2) 0.0016(16) -0.0068(19) -0.0015(16)
C44 0.0618(18) 0.0525(17) 0.0724(18) -0.0050(14) -0.0092(15) 0.0031(14)
C45 0.0354(12) 0.0488(14) 0.0428(12) -0.0038(10) -0.0008(10) 0.0033(11)

loop_
_geom_bond_atom_site_label_1
_geom_bond_atom_site_label_2
_geom_bond_distance
_geom_bond_site_symmetry_2
_geom_bond_publ_flag
Co1 C17 1.771(3) . ?
Co1 C18 1.795(3) . ?
Co1 C2 1.955(2) . ?
Co1 C1 2.009(2) . ?
Co1 P2 2.2322(7) . ?
Co1 Co2 2.4906(5) . ?
Co2 C19 1.775(3) . ?
Co2 C20 1.786(3) . ?
Co2 C2 1.965(2) . ?
Co2 C1 1.983(2) . ?
Co2 P3 2.2343(7) . ?
P1 C1 1.811(2) . ?
P1 C9 1.899(3) . ?
P1 C13 1.900(3) . ?
P2 C27 1.832(2) . ?
P2 C45 1.832(2) . ?
P2 C21 1.836(2) . ?
P3 C45 1.832(2) . ?
P3 C39 1.833(3) . ?
P3 C33 1.840(2) . ?
O1 C17 1.141(3) . ?
O2 C18 1.138(3) . ?
O3 C19 1.138(3) . ?
O4 C20 1.138(3) . ?
C1 C2 1.360(3) . ?
C2 C3 1.471(3) . ?
C3 C8 1.385(4) . ?
C3 C4 1.397(4) . ?
C4 C5 1.393(5) . ?
C5 C6 1.373(6) . ?
C6 C7 1.346(5) . ?
C7 C8 1.384(4) . ?
C9 C12 1.528(4) . ?
C9 C10 1.537(4) . ?
C9 C11 1.545(4) . ?
C13 C15 1.522(4) . ?
C13 C16 1.536(4) . ?
C13 C14 1.537(4) . ?
C21 C22 1.378(4) . ?
C21 C26 1.390(4) . ?
C22 C23 1.386(4) . ?
C23 C24 1.367(5) . ?
C24 C25 1.365(5) . ?
C25 C26 1.374(4) . ?
C27 C32 1.369(4) . ?
C27 C28 1.379(4) . ?
C28 C29 1.388(4) . ?
C29 C30 1.362(5) . ?
C30 C31 1.348(5) . ?
C31 C32 1.391(4) . ?
C33 C38 1.344(4) . ?
C33 C34 1.355(4) . ?
C34 C35 1.382(5) . ?
C35 C36 1.325(5) . ?
C36 C37 1.341(5) . ?
C37 C38 1.393(5) . ?
C39 C44 1.379(4) . ?
C39 C40 1.391(3) . ?
C40 C41 1.385(4) . ?
C41 C42 1.366(5) . ?
C42 C43 1.368(4) . ?
C43 C44 1.387(4) . ?
